data_8105741
loop_
_publ_author_name
'Wei, Wei'
'Wu, Qiong'
'Jin, Tong-Yin'
'Zhang, Ya-Zhai'
'Xuan, Zhao-Kun'
'Zhang, Heng-Qiang'

_publ_section_title
;
 Crystal structure of
 (Z)-4-[(p-tolylamino)(furan-2-yl)methylene]-3-phenyl-1-1-p-tolyl-1H-phenyl-1H-pyrazol-5(4H)-one,
 C28H23N3O2
;
_journal_issue 4
_journal_name_full 'Zeitschrift f\"ur Kristallographie - New Crystal Structures'
_journal_page_first 527
_journal_page_last 529
_journal_paper_doi 10.1515/ncrs-2022-0086
_journal_volume 237
_journal_year 2022
_chemical_formula_moiety 'C28 H23 N3 O2'
_chemical_formula_sum 'C28 H23 N3 O2'
_chemical_formula_weight 433.49
_space_group_crystal_system triclinic
_space_group_IT_number 2
_space_group_name_Hall '-P 1'
_space_group_name_H-M_alt 'P -1'
_atom_sites_solution_hydrogens mixed
_cell_angle_alpha 92.027(9)
_cell_angle_beta 99.837(9)
_cell_angle_gamma 93.597(8)
_cell_formula_units_Z 2
_cell_length_a 7.6590(7)
_cell_length_b 11.8598(12)
_cell_length_c 12.4954(14)
_cell_measurement_reflns_used 1905
_cell_measurement_temperature 293(2)
_cell_measurement_theta_max 28.6240
_cell_measurement_theta_min 3.9200
_cell_volume 1114.9(2)
_computing_cell_refinement 'CrysAlisPro 1.171.38.41 (Rigaku OD, 2015)'
_computing_data_collection 'CrysAlisPro 1.171.38.41 (Rigaku OD, 2015)'
_computing_data_reduction 'CrysAlisPro 1.171.38.41 (Rigaku OD, 2015)'
_computing_molecular_graphics 'PLATON (Spek, 2009)'
_computing_publication_material 'PLATON (Spek, 2009)'
_computing_structure_refinement 'SHELXL-2018/1 (Sheldrick, 2015)'
_computing_structure_solution 'SHELXS-2018/1 (Sheldrick, 2015)'
_diffrn_ambient_temperature 293(2)
_diffrn_measured_fraction_theta_full 0.997
_diffrn_measured_fraction_theta_max 0.997
_diffrn_measurement_device_type 'multiwire proportional'
_diffrn_measurement_method 'phi and omega scans'
_diffrn_radiation_type MoK\a
_diffrn_radiation_wavelength 0.71073
_diffrn_reflns_av_R_equivalents 0.0231
_diffrn_reflns_av_unetI/netI 0.0424
_diffrn_reflns_Laue_measured_fraction_full 0.997
_diffrn_reflns_Laue_measured_fraction_max 0.997
_diffrn_reflns_limit_h_max 9
_diffrn_reflns_limit_h_min -8
_diffrn_reflns_limit_k_max 14
_diffrn_reflns_limit_k_min -14
_diffrn_reflns_limit_l_max 15
_diffrn_reflns_limit_l_min -15
_diffrn_reflns_number 8538
_diffrn_reflns_point_group_measured_fraction_full 0.997
_diffrn_reflns_point_group_measured_fraction_max 0.997
_diffrn_reflns_theta_full 25.242
_diffrn_reflns_theta_max 25.998
_diffrn_reflns_theta_min 3.446
_exptl_absorpt_coefficient_mu 0.083
_exptl_absorpt_correction_T_max 1.00000
_exptl_absorpt_correction_T_min 0.79463
_exptl_absorpt_correction_type multi-scan
_exptl_absorpt_process_details
;
CrysAlisPro 1.171.38.41 (Rigaku Oxford Diffraction, 2015)
Empirical absorption correction using spherical harmonics,
 implemented in SCALE3 ABSPACK scaling algorithm.
;
_exptl_crystal_colour yellow
_exptl_crystal_density_diffrn 1.291
_exptl_crystal_description block
_exptl_crystal_F_000 456.0
_exptl_crystal_size_max 0.22
_exptl_crystal_size_mid 0.20
_exptl_crystal_size_min 0.17
_refine_diff_density_max 0.246
_refine_diff_density_min -0.186
_refine_diff_density_rms 0.039
_refine_ls_extinction_coef .
_refine_ls_extinction_method none
_refine_ls_goodness_of_fit_ref 1.044
_refine_ls_hydrogen_treatment mixed
_refine_ls_matrix_type full
_refine_ls_number_parameters 304
_refine_ls_number_reflns 4377
_refine_ls_number_restraints 0
_refine_ls_restrained_S_all 1.044
_refine_ls_R_factor_all 0.0813
_refine_ls_R_factor_gt 0.0508
_refine_ls_shift/su_max 0.000
_refine_ls_shift/su_mean 0.000
_refine_ls_structure_factor_coef Fsqd
_refine_ls_weighting_details 'w=1/[\s^2^(Fo^2^)+(0.0524P)^2^+0.2086P] where P=(Fo^2^+2Fc^2^)/3'
_refine_ls_weighting_scheme calc
_refine_ls_wR_factor_gt 0.1136
_refine_ls_wR_factor_ref 0.1317
_reflns_Friedel_coverage 0.000
_reflns_Friedel_fraction_full .
_reflns_Friedel_fraction_max .
_reflns_number_gt 3024
_reflns_number_total 4388
_reflns_threshold_expression 'I > 2\s(I)'
_cod_data_source_file suppl_j_ncrs-2022-0086_suppl.cif
_cod_data_source_block exp_5367
_cod_database_code 8105741
_shelx_space_group_comment
; 
The symmetry employed for this shelxl refinement is uniquely defined 
by the following loop, which should always be used as a source of 
symmetry information in preference to the above space-group names. 
They are only intended as comments. 
;

loop_
_space_group_symop_operation_xyz
'x, y, z'
'-x, -y, -z'

loop_
_atom_site_label
_atom_site_type_symbol
_atom_site_fract_x
_atom_site_fract_y
_atom_site_fract_z
_atom_site_U_iso_or_equiv
_atom_site_adp_type
_atom_site_occupancy
_atom_site_site_symmetry_order
_atom_site_calc_flag
_atom_site_refinement_flags_posn
_atom_site_refinement_flags_adp
_atom_site_refinement_flags_occupancy
_atom_site_disorder_assembly
_atom_site_disorder_group
C1 C 0.0002(2) 0.05579(16) 0.64870(16) 0.0396(5) Uani 1 1 d . . . . .
C2 C 0.0382(3) -0.05326(16) 0.62514(16) 0.0447(5) Uani 1 1 d . . . . .
H2 H 0.155547 -0.071278 0.629315 0.054 Uiso 1 1 calc R U . . .
C3 C -0.0977(3) -0.13536(17) 0.59544(17) 0.0496(5) Uani 1 1 d . . . . .
H3 H -0.070840 -0.208723 0.579189 0.059 Uiso 1 1 calc R U . . .
C4 C -0.2733(3) -0.11177(18) 0.58910(17) 0.0505(5) Uani 1 1 d . . . . .
C5 C -0.3083(3) -0.00191(19) 0.61306(19) 0.0549(6) Uani 1 1 d . . . . .
H5 H -0.425645 0.016003 0.609275 0.066 Uiso 1 1 calc R U . . .
C6 C -0.1740(3) 0.08212(18) 0.64249(17) 0.0493(5) Uani 1 1 d . . . . .
H6 H -0.200563 0.155729 0.657978 0.059 Uiso 1 1 calc R U . . .
C7 C -0.4243(3) -0.2077(2) 0.5567(2) 0.0660(7) Uani 1 1 d . . . . .
H7A H -0.535330 -0.180404 0.568312 0.099 Uiso 1 1 calc R U . . .
H7B H -0.398245 -0.271387 0.600587 0.099 Uiso 1 1 calc R U . . .
H7C H -0.432246 -0.230254 0.481427 0.099 Uiso 1 1 calc R U . . .
C8 C 0.3004(2) 0.13005(16) 0.74587(16) 0.0405(5) Uani 1 1 d . . . . .
C9 C 0.3843(2) 0.24296(15) 0.75952(16) 0.0399(5) Uani 1 1 d . . . . .
C10 C 0.2538(2) 0.31304(16) 0.70561(16) 0.0393(4) Uani 1 1 d . . . . .
C11 C 0.2539(2) 0.43778(16) 0.70690(17) 0.0420(5) Uani 1 1 d . . . . .
C12 C 0.2937(3) 0.50002(17) 0.80455(19) 0.0517(6) Uani 1 1 d . . . . .
H12 H 0.325973 0.463223 0.868709 0.062 Uiso 1 1 calc R U . . .
C13 C 0.2863(3) 0.61552(19) 0.8083(2) 0.0634(7) Uani 1 1 d . . . . .
H13 H 0.312007 0.656344 0.874636 0.076 Uiso 1 1 calc R U . . .
C14 C 0.2408(3) 0.6705(2) 0.7138(3) 0.0692(7) Uani 1 1 d . . . . .
H14 H 0.237282 0.748747 0.716074 0.083 Uiso 1 1 calc R U . . .
C15 C 0.2006(3) 0.6107(2) 0.6164(2) 0.0697(7) Uani 1 1 d . . . . .
H15 H 0.169524 0.648332 0.552622 0.084 Uiso 1 1 calc R U . . .
C16 C 0.2059(3) 0.49392(18) 0.6122(2) 0.0556(6) Uani 1 1 d . . . . .
H16 H 0.177273 0.453369 0.545721 0.067 Uiso 1 1 calc R U . . .
C17 C 0.5542(2) 0.26726(16) 0.81862(16) 0.0403(5) Uani 1 1 d . . . . .
C18 C 0.6509(2) 0.37537(17) 0.81142(17) 0.0438(5) Uani 1 1 d . . . . .
C19 C 0.6824(3) 0.43177(19) 0.7252(2) 0.0602(6) Uani 1 1 d . . . . .
H19 H 0.639546 0.411220 0.652537 0.072 Uiso 1 1 calc R U . . .
C20 C 0.7935(3) 0.5286(2) 0.7661(3) 0.0821(9) Uani 1 1 d . . . . .
H20 H 0.838439 0.584342 0.725700 0.099 Uiso 1 1 calc R U . . .
C21 C 0.8208(3) 0.5243(2) 0.8726(3) 0.0812(9) Uani 1 1 d . . . . .
H21 H 0.889878 0.578351 0.920001 0.097 Uiso 1 1 calc R U . . .
C22 C 0.8039(2) 0.18327(16) 0.93897(16) 0.0398(5) Uani 1 1 d . . . . .
C23 C 0.8263(3) 0.12474(17) 1.03329(17) 0.0466(5) Uani 1 1 d . . . . .
H23 H 0.727838 0.091969 1.057914 0.056 Uiso 1 1 calc R U . . .
C24 C 0.9940(3) 0.11485(18) 1.09091(17) 0.0502(5) Uani 1 1 d . . . . .
H24 H 1.007266 0.074783 1.154106 0.060 Uiso 1 1 calc R U . . .
C25 C 1.1426(3) 0.16264(17) 1.05749(17) 0.0461(5) Uani 1 1 d . . . . .
C26 C 1.1174(3) 0.21994(17) 0.96197(17) 0.0461(5) Uani 1 1 d . . . . .
H26 H 1.216048 0.252422 0.937359 0.055 Uiso 1 1 calc R U . . .
C27 C 0.9511(2) 0.23034(17) 0.90231(16) 0.0442(5) Uani 1 1 d . . . . .
H27 H 0.938016 0.268619 0.838045 0.053 Uiso 1 1 calc R U . . .
C28 C 1.3255(3) 0.1524(2) 1.1203(2) 0.0706(7) Uani 1 1 d . . . . .
H28A H 1.405001 0.136832 1.070879 0.106 Uiso 1 1 calc R U . . .
H28B H 1.322803 0.091891 1.169181 0.106 Uiso 1 1 calc R U . . .
H28C H 1.365857 0.221994 1.161232 0.106 Uiso 1 1 calc R U . . .
H3A H 0.556(3) 0.121(2) 0.8739(19) 0.073(7) Uiso 1 1 d . . . . .
N1 N 0.1405(2) 0.14062(13) 0.67961(13) 0.0410(4) Uani 1 1 d . . . . .
N2 N 0.1102(2) 0.25321(13) 0.65883(13) 0.0425(4) Uani 1 1 d . . . . .
N3 N 0.6282(2) 0.18772(15) 0.88100(15) 0.0471(4) Uani 1 1 d . . . . .
O1 O 0.35499(17) 0.04123(11) 0.78503(12) 0.0513(4) Uani 1 1 d . . . . .
O2 O 0.7348(2) 0.43048(13) 0.90490(13) 0.0630(5) Uani 1 1 d . . . . .

loop_
_atom_site_aniso_label
_atom_site_aniso_U_11
_atom_site_aniso_U_22
_atom_site_aniso_U_33
_atom_site_aniso_U_23
_atom_site_aniso_U_13
_atom_site_aniso_U_12
C1 0.0415(11) 0.0376(11) 0.0376(11) 0.0020(8) 0.0022(9) -0.0019(8)
C2 0.0459(11) 0.0402(11) 0.0468(12) 0.0028(9) 0.0051(10) 0.0027(9)
C3 0.0590(13) 0.0383(11) 0.0491(13) 0.0009(10) 0.0052(11) -0.0020(9)
C4 0.0527(13) 0.0495(13) 0.0461(13) 0.0012(10) 0.0048(10) -0.0106(10)
C5 0.0403(11) 0.0611(14) 0.0600(14) -0.0071(11) 0.0037(10) -0.0026(10)
C6 0.0446(11) 0.0464(12) 0.0540(13) -0.0079(10) 0.0032(10) 0.0023(9)
C7 0.0567(14) 0.0727(17) 0.0632(16) -0.0015(13) 0.0006(12) -0.0072(12)
C8 0.0374(10) 0.0404(11) 0.0435(11) 0.0049(9) 0.0056(9) 0.0035(8)
C9 0.0378(10) 0.0376(10) 0.0436(11) 0.0042(9) 0.0056(9) 0.0004(8)
C10 0.0401(10) 0.0382(10) 0.0390(11) 0.0026(9) 0.0062(9) 0.0009(8)
C11 0.0339(10) 0.0364(10) 0.0545(13) 0.0055(9) 0.0043(9) 0.0004(8)
C12 0.0513(12) 0.0420(12) 0.0601(14) 0.0016(11) 0.0061(11) 0.0012(9)
C13 0.0595(14) 0.0441(13) 0.0837(18) -0.0060(13) 0.0071(13) 0.0012(11)
C14 0.0626(15) 0.0378(13) 0.106(2) 0.0079(14) 0.0101(15) 0.0022(11)
C15 0.0645(15) 0.0527(15) 0.090(2) 0.0278(14) 0.0032(14) 0.0072(12)
C16 0.0526(13) 0.0489(13) 0.0629(15) 0.0107(11) 0.0024(11) 0.0027(10)
C17 0.0393(10) 0.0405(11) 0.0411(11) 0.0028(9) 0.0071(9) 0.0026(8)
C18 0.0376(10) 0.0417(11) 0.0500(12) -0.0003(10) 0.0025(9) 0.0005(8)
C19 0.0526(13) 0.0618(15) 0.0657(16) 0.0155(13) 0.0093(12) -0.0039(11)
C20 0.0612(16) 0.0607(17) 0.123(3) 0.0291(18) 0.0130(18) -0.0091(12)
C21 0.0649(16) 0.0430(14) 0.126(3) -0.0076(16) -0.0028(18) -0.0141(12)
C22 0.0381(10) 0.0385(11) 0.0414(11) 0.0003(9) 0.0032(9) 0.0025(8)
C23 0.0442(11) 0.0478(12) 0.0493(12) 0.0096(10) 0.0107(10) 0.0027(9)
C24 0.0555(13) 0.0533(13) 0.0417(12) 0.0109(10) 0.0048(10) 0.0087(10)
C25 0.0441(11) 0.0447(12) 0.0471(12) -0.0029(10) 0.0009(10) 0.0056(9)
C26 0.0407(11) 0.0496(12) 0.0483(12) 0.0022(10) 0.0097(10) 0.0008(9)
C27 0.0441(11) 0.0487(12) 0.0395(11) 0.0057(9) 0.0059(9) 0.0030(9)
C28 0.0537(14) 0.0848(18) 0.0680(16) 0.0097(14) -0.0069(13) 0.0081(12)
N1 0.0401(9) 0.0336(9) 0.0470(10) 0.0040(7) 0.0008(8) 0.0008(7)
N2 0.0429(9) 0.0364(9) 0.0465(10) 0.0042(7) 0.0020(8) 0.0031(7)
N3 0.0382(9) 0.0445(10) 0.0557(11) 0.0110(9) 0.0003(8) -0.0028(8)
O1 0.0463(8) 0.0387(8) 0.0659(10) 0.0124(7) -0.0007(7) 0.0030(6)
O2 0.0656(10) 0.0499(9) 0.0669(11) -0.0104(8) -0.0025(8) -0.0022(7)

loop_
_atom_type_symbol
_atom_type_description
_atom_type_scat_dispersion_real
_atom_type_scat_dispersion_imag
_atom_type_scat_source
C C 0.0033 0.0016 'International Tables Vol C Tables 4.2.6.8 and 6.1.1.4'
H H 0.0000 0.0000 'International Tables Vol C Tables 4.2.6.8 and 6.1.1.4'
N N 0.0061 0.0033 'International Tables Vol C Tables 4.2.6.8 and 6.1.1.4'
O O 0.0106 0.0060 'International Tables Vol C Tables 4.2.6.8 and 6.1.1.4'

loop_
_geom_angle_atom_site_label_1
_geom_angle_atom_site_label_2
_geom_angle_atom_site_label_3
_geom_angle
_geom_angle_site_symmetry_1
_geom_angle_site_symmetry_3
C2 C1 C6 119.94(18) . .
C2 C1 N1 119.80(17) . .
C6 C1 N1 120.26(17) . .
C3 C2 C1 119.75(19) . .
C3 C2 H2 120.1 . .
C1 C2 H2 120.1 . .
C2 C3 C4 121.7(2) . .
C2 C3 H3 119.2 . .
C4 C3 H3 119.2 . .
C5 C4 C3 117.58(19) . .
C5 C4 C7 122.2(2) . .
C3 C4 C7 120.2(2) . .
C4 C5 C6 121.8(2) . .
C4 C5 H5 119.1 . .
C6 C5 H5 119.1 . .
C1 C6 C5 119.3(2) . .
C1 C6 H6 120.4 . .
C5 C6 H6 120.4 . .
C4 C7 H7A 109.5 . .
C4 C7 H7B 109.5 . .
H7A C7 H7B 109.5 . .
C4 C7 H7C 109.5 . .
H7A C7 H7C 109.5 . .
H7B C7 H7C 109.5 . .
O1 C8 N1 126.13(18) . .
O1 C8 C9 129.29(17) . .
N1 C8 C9 104.58(15) . .
C17 C9 C10 132.52(18) . .
C17 C9 C8 122.37(16) . .
C10 C9 C8 105.05(16) . .
N2 C10 C9 111.59(16) . .
N2 C10 C11 118.56(16) . .
C9 C10 C11 129.47(17) . .
C12 C11 C16 118.76(19) . .
C12 C11 C10 119.90(18) . .
C16 C11 C10 121.25(19) . .
C13 C12 C11 120.9(2) . .
C13 C12 H12 119.5 . .
C11 C12 H12 119.5 . .
C14 C13 C12 119.8(2) . .
C14 C13 H13 120.1 . .
C12 C13 H13 120.1 . .
C15 C14 C13 120.2(2) . .
C15 C14 H14 119.9 . .
C13 C14 H14 119.9 . .
C14 C15 C16 120.3(2) . .
C14 C15 H15 119.9 . .
C16 C15 H15 119.9 . .
C11 C16 C15 120.0(2) . .
C11 C16 H16 120.0 . .
C15 C16 H16 120.0 . .
N3 C17 C9 118.27(17) . .
N3 C17 C18 120.64(17) . .
C9 C17 C18 121.08(17) . .
C19 C18 O2 110.50(19) . .
C19 C18 C17 131.0(2) . .
O2 C18 C17 118.40(19) . .
C18 C19 C20 106.6(2) . .
C18 C19 H19 126.7 . .
C20 C19 H19 126.7 . .
C21 C20 C19 106.3(2) . .
C21 C20 H20 126.8 . .
C19 C20 H20 126.8 . .
C20 C21 O2 111.4(2) . .
C20 C21 H21 124.3 . .
O2 C21 H21 124.3 . .
C23 C22 C27 119.54(18) . .
C23 C22 N3 117.57(18) . .
C27 C22 N3 122.82(18) . .
C24 C23 C22 120.0(2) . .
C24 C23 H23 120.0 . .
C22 C23 H23 120.0 . .
C25 C24 C23 121.7(2) . .
C25 C24 H24 119.2 . .
C23 C24 H24 119.2 . .
C24 C25 C26 117.37(18) . .
C24 C25 C28 121.8(2) . .
C26 C25 C28 120.8(2) . .
C27 C26 C25 122.12(19) . .
C27 C26 H26 118.9 . .
C25 C26 H26 118.9 . .
C26 C27 C22 119.24(19) . .
C26 C27 H27 120.4 . .
C22 C27 H27 120.4 . .
C25 C28 H28A 109.5 . .
C25 C28 H28B 109.5 . .
H28A C28 H28B 109.5 . .
C25 C28 H28C 109.5 . .
H28A C28 H28C 109.5 . .
H28B C28 H28C 109.5 . .
C8 N1 N2 112.24(15) . .
C8 N1 C1 127.35(16) . .
N2 N1 C1 119.43(14) . .
C10 N2 N1 106.23(14) . .
C17 N3 C22 130.56(18) . .
C17 N3 H3A 111.7(14) . .
C22 N3 H3A 116.8(14) . .
C18 O2 C21 105.1(2) . .

loop_
_geom_bond_atom_site_label_1
_geom_bond_atom_site_label_2
_geom_bond_distance
_geom_bond_site_symmetry_2
C1 C2 1.376(3) .
C1 C6 1.379(3) .
C1 N1 1.418(2) .
C2 C3 1.373(3) .
C2 H2 0.9300 .
C3 C4 1.381(3) .
C3 H3 0.9300 .
C4 C5 1.379(3) .
C4 C7 1.561(3) .
C5 C6 1.380(3) .
C5 H5 0.9300 .
C6 H6 0.9300 .
C7 H7A 0.9600 .
C7 H7B 0.9600 .
C7 H7C 0.9600 .
C8 O1 1.243(2) .
C8 N1 1.371(2) .
C8 C9 1.440(3) .
C9 C17 1.390(3) .
C9 C10 1.434(3) .
C10 N2 1.307(2) .
C10 C11 1.479(3) .
C11 C12 1.381(3) .
C11 C16 1.385(3) .
C12 C13 1.374(3) .
C12 H12 0.9300 .
C13 C14 1.372(3) .
C13 H13 0.9300 .
C14 C15 1.364(4) .
C14 H14 0.9300 .
C15 C16 1.387(3) .
C15 H15 0.9300 .
C16 H16 0.9300 .
C17 N3 1.337(2) .
C17 C18 1.453(3) .
C18 C19 1.336(3) .
C18 O2 1.357(2) .
C19 C20 1.411(3) .
C19 H19 0.9300 .
C20 C21 1.315(4) .
C20 H20 0.9300 .
C21 O2 1.366(3) .
C21 H21 0.9300 .
C22 C23 1.380(3) .
C22 C27 1.381(3) .
C22 N3 1.421(2) .
C23 C24 1.375(3) .
C23 H23 0.9300 .
C24 C25 1.374(3) .
C24 H24 0.9300 .
C25 C26 1.385(3) .
C25 C28 1.499(3) .
C26 C27 1.377(3) .
C26 H26 0.9300 .
C27 H27 0.9300 .
C28 H28A 0.9600 .
C28 H28B 0.9600 .
C28 H28C 0.9600 .
N1 N2 1.395(2) .
N3 H3A 0.93(2) .

loop_
_geom_hbond_atom_site_label_D
_geom_hbond_atom_site_label_H
_geom_hbond_atom_site_label_A
_geom_hbond_distance_DH
_geom_hbond_distance_HA
_geom_hbond_distance_DA
_geom_hbond_angle_DHA
_geom_hbond_site_symmetry_A
_geom_hbond_publ_flag
N3 H3A O1 0.93(2) 1.91(2) 2.715(2) 144(2) . yes
C2 H2 O1 0.93 2.54 2.996(2) 110.7 . yes
N3 H3A O1 0.93(2) 1.91(2) 2.715(2) 144(2) . yes
C2 H2 O1 0.93 2.54 2.996(2) 110.7 . yes
N3 H3A O1 0.93(2) 1.91(2) 2.715(2) 144(2) . yes
C2 H2 O1 0.93 2.54 2.996(2) 110.7 . yes
C2 H2 O1 0.93 2.54 2.996(2) 110.7 . yes
N3 H3A O1 0.93(2) 1.91(2) 2.715(2) 144(2) . yes
C2 H2 O1 0.93 2.54 2.996(2) 110.7 . yes
N3 H3A O1 0.93(2) 1.91(2) 2.715(2) 144(2) . yes
C2 H2 O1 0.93 2.54 2.996(2) 110.7 . yes
N3 H3A O1 0.93(2) 1.91(2) 2.715(2) 144(2) . yes

loop_
_geom_torsion_atom_site_label_1
_geom_torsion_atom_site_label_2
_geom_torsion_atom_site_label_3
_geom_torsion_atom_site_label_4
_geom_torsion
_geom_torsion_site_symmetry_1
_geom_torsion_site_symmetry_2
_geom_torsion_site_symmetry_3
_geom_torsion_site_symmetry_4
C6 C1 C2 C3 0.0(3) . . . .
N1 C1 C2 C3 179.87(18) . . . .
C1 C2 C3 C4 -0.4(3) . . . .
C2 C3 C4 C5 0.4(3) . . . .
C2 C3 C4 C7 -179.1(2) . . . .
C3 C4 C5 C6 -0.1(3) . . . .
C7 C4 C5 C6 179.4(2) . . . .
C2 C1 C6 C5 0.3(3) . . . .
N1 C1 C6 C5 -179.51(19) . . . .
C4 C5 C6 C1 -0.3(3) . . . .
O1 C8 C9 C17 3.5(3) . . . .
N1 C8 C9 C17 -177.31(18) . . . .
O1 C8 C9 C10 -174.0(2) . . . .
N1 C8 C9 C10 5.1(2) . . . .
C17 C9 C10 N2 179.7(2) . . . .
C8 C9 C10 N2 -3.1(2) . . . .
C17 C9 C10 C11 -7.6(4) . . . .
C8 C9 C10 C11 169.6(2) . . . .
N2 C10 C11 C12 124.2(2) . . . .
C9 C10 C11 C12 -48.1(3) . . . .
N2 C10 C11 C16 -52.5(3) . . . .
C9 C10 C11 C16 135.2(2) . . . .
C16 C11 C12 C13 -0.1(3) . . . .
C10 C11 C12 C13 -176.8(2) . . . .
C11 C12 C13 C14 -0.8(3) . . . .
C12 C13 C14 C15 0.9(4) . . . .
C13 C14 C15 C16 -0.2(4) . . . .
C12 C11 C16 C15 0.8(3) . . . .
C10 C11 C16 C15 177.5(2) . . . .
C14 C15 C16 C11 -0.7(4) . . . .
C10 C9 C17 N3 164.2(2) . . . .
C8 C9 C17 N3 -12.6(3) . . . .
C10 C9 C17 C18 -17.0(4) . . . .
C8 C9 C17 C18 166.17(19) . . . .
N3 C17 C18 C19 128.9(2) . . . .
C9 C17 C18 C19 -49.9(3) . . . .
N3 C17 C18 O2 -47.1(3) . . . .
C9 C17 C18 O2 134.1(2) . . . .
O2 C18 C19 C20 0.1(3) . . . .
C17 C18 C19 C20 -176.1(2) . . . .
C18 C19 C20 C21 -0.1(3) . . . .
C19 C20 C21 O2 0.1(3) . . . .
C27 C22 C23 C24 0.9(3) . . . .
N3 C22 C23 C24 178.05(19) . . . .
C22 C23 C24 C25 0.4(3) . . . .
C23 C24 C25 C26 -1.1(3) . . . .
C23 C24 C25 C28 179.7(2) . . . .
C24 C25 C26 C27 0.6(3) . . . .
C28 C25 C26 C27 179.7(2) . . . .
C25 C26 C27 C22 0.6(3) . . . .
C23 C22 C27 C26 -1.4(3) . . . .
N3 C22 C27 C26 -178.39(18) . . . .
O1 C8 N1 N2 173.53(19) . . . .
C9 C8 N1 N2 -5.7(2) . . . .
O1 C8 N1 C1 5.1(3) . . . .
C9 C8 N1 C1 -174.11(18) . . . .
C2 C1 N1 C8 -39.6(3) . . . .
C6 C1 N1 C8 140.2(2) . . . .
C2 C1 N1 N2 152.65(18) . . . .
C6 C1 N1 N2 -27.5(3) . . . .
C9 C10 N2 N1 -0.3(2) . . . .
C11 C10 N2 N1 -173.87(17) . . . .
C8 N1 N2 C10 3.9(2) . . . .
C1 N1 N2 C10 173.33(17) . . . .
C9 C17 N3 C22 171.55(19) . . . .
C18 C17 N3 C22 -7.3(3) . . . .
C23 C22 N3 C17 149.6(2) . . . .
C27 C22 N3 C17 -33.3(3) . . . .
C19 C18 O2 C21 -0.1(2) . . . .
C17 C18 O2 C21 176.67(18) . . . .
C20 C21 O2 C18 0.0(3) . . . .
